data_2221376
loop_
_publ_author_name
'Zhu, Peihua'
'Zhao, Yanfang'
'Chen, Haiyan'
'Cui, Qingtao'
'Wei, Qin'

_publ_section_title
;
 1,3-Dibenzyloxy-5-(bromomethyl)benzene
;
_journal_coeditor_code HG2488
_journal_issue 4
_journal_name_full 'Acta Crystallographica Section E'
_journal_page_first o823
_journal_paper_doi 10.1107/S1600536809009672
_journal_volume 65
_journal_year 2009
_chemical_formula_iupac 'C21 H19 Br1 O2'
_chemical_formula_moiety 'C21 H19 Br1 O2'
_chemical_formula_sum 'C21 H19 Br O2'
_chemical_formula_weight 383.27
_chemical_name_systematic
;
1,3-Dibenzyloxy-5-(bromomethyl)benzene
;
_space_group_IT_number 2
_symmetry_cell_setting triclinic
_symmetry_space_group_name_Hall '-P 1'
_symmetry_space_group_name_H-M 'P -1'
_atom_sites_solution_hydrogens geom
_atom_sites_solution_primary direct
_atom_sites_solution_secondary difmap
_audit_creation_method SHELXL-97
_cell_angle_alpha 86.834(7)
_cell_angle_beta 87.509(7)
_cell_angle_gamma 86.524(7)
_cell_formula_units_Z 2
_cell_length_a 4.4449(17)
_cell_length_b 11.982(5)
_cell_length_c 16.726(6)
_cell_measurement_reflns_used 1804
_cell_measurement_temperature 298(2)
_cell_measurement_theta_max 25.67
_cell_measurement_theta_min 2.44
_cell_volume 887.1(6)
_computing_cell_refinement 'SAINT-Plus (Bruker, 2001)'
_computing_data_collection 'APEX2 (Bruker, 2004)'
_computing_data_reduction 'SAINT-Plus (Bruker, 2001)'
_computing_molecular_graphics 'XP in SHELXTL (Sheldrick, 2008)'
_computing_publication_material 'XP in SHELXTL (Sheldrick, 2008)'
_computing_structure_refinement 'SHELXL97 (Sheldrick, 2008)'
_computing_structure_solution 'SHELXL97 (Sheldrick, 2008)'
_diffrn_ambient_temperature 298(2)
_diffrn_detector_area_resol_mean 0
_diffrn_measured_fraction_theta_full 0.970
_diffrn_measured_fraction_theta_max 0.970
_diffrn_measurement_device_type 'Bruker APEXII CCD area-detector'
_diffrn_measurement_method '\f and \w'
_diffrn_radiation_monochromator graphite
_diffrn_radiation_source 'fine-focus sealed tube'
_diffrn_radiation_type MoK\a
_diffrn_radiation_wavelength 0.71073
_diffrn_reflns_av_R_equivalents 0.0225
_diffrn_reflns_av_sigmaI/netI 0.0480
_diffrn_reflns_limit_h_max 5
_diffrn_reflns_limit_h_min -5
_diffrn_reflns_limit_k_max 14
_diffrn_reflns_limit_k_min -13
_diffrn_reflns_limit_l_max 16
_diffrn_reflns_limit_l_min -19
_diffrn_reflns_number 4223
_diffrn_reflns_theta_full 25.00
_diffrn_reflns_theta_max 25.00
_diffrn_reflns_theta_min 2.15
_diffrn_standards_interval_count 0
_diffrn_standards_interval_time 0
_diffrn_standards_number 0
_exptl_absorpt_coefficient_mu 2.326
_exptl_absorpt_correction_T_max 0.8007
_exptl_absorpt_correction_T_min 0.6533
_exptl_absorpt_correction_type multi-scan
_exptl_absorpt_process_details '(SADABS; Sheldrick, 2003)'
_exptl_crystal_colour colorless
_exptl_crystal_density_diffrn 1.435
_exptl_crystal_density_method 'not measured'
_exptl_crystal_description needle
_exptl_crystal_F_000 392
_exptl_crystal_size_max 0.20
_exptl_crystal_size_mid 0.15
_exptl_crystal_size_min 0.10
_refine_diff_density_max 0.379
_refine_diff_density_min -0.404
_refine_ls_extinction_method none
_refine_ls_goodness_of_fit_ref 1.019
_refine_ls_hydrogen_treatment constr
_refine_ls_matrix_type full
_refine_ls_number_parameters 217
_refine_ls_number_reflns 3030
_refine_ls_number_restraints 0
_refine_ls_restrained_S_all 1.019
_refine_ls_R_factor_all 0.0582
_refine_ls_R_factor_gt 0.0373
_refine_ls_shift/su_max 0.001
_refine_ls_shift/su_mean 0.000
_refine_ls_structure_factor_coef Fsqd
_refine_ls_weighting_details 'calc w=1/[\s^2^(Fo^2^)+(0.0439P)^2^] where P=(Fo^2^+2Fc^2^)/3'
_refine_ls_weighting_scheme calc
_refine_ls_wR_factor_gt 0.0835
_refine_ls_wR_factor_ref 0.0900
_reflns_number_gt 2199
_reflns_number_total 3030
_reflns_threshold_expression I>2\s(I)
_cod_data_source_file hg2488.cif
_cod_data_source_block I
_cod_depositor_comments
;
The following automatic conversions were performed:
'_symmetry_cell_setting' value 'Triclinic' changed to 'triclinic'
according to '/home/saulius/struct/CIF-dictionaries/cif_core.dic'
dictionary named 'cif_core.dic' version 2.4.1 from 2010-06-29.

Automatic conversion script
Id: cif_fix_enum 1527 2010-12-29 10:47:43Z saulius 

The following automatic conversions were performed:

'_symmetry_cell_setting' value 'Triclinic' changed to 'triclinic'
according to /home/saulius/struct/CIF-dictionaries/cif_core.dic
dictionary named 'cif_core.dic' version 2.4.1 from 2010-06-29.

Automatic conversion script
Id: cif_fix_values 1715 2011-07-08 13:25:40Z adriana 
;
_cod_database_code 2221376
_cod_database_fobs_code 2221376

loop_
_symmetry_equiv_pos_as_xyz
'x, y, z'
'-x, -y, -z'

loop_
_atom_site_type_symbol
_atom_site_label
_atom_site_fract_x
_atom_site_fract_y
_atom_site_fract_z
_atom_site_U_iso_or_equiv
_atom_site_adp_type
_atom_site_calc_flag
_atom_site_refinement_flags
_atom_site_occupancy
_atom_site_disorder_assembly
_atom_site_disorder_group
Br Br1 1.29871(8) 0.68293(3) 0.023543(18) 0.07695(18) Uani d . 1 . .
O O1 0.8518(4) 0.63235(14) 0.34038(10) 0.0550(5) Uani d . 1 . .
O O2 0.9591(4) 0.27865(14) 0.22300(11) 0.0564(5) Uani d . 1 . .
C C19 0.7393(9) -0.1122(3) 0.2047(3) 0.0876(12) Uani d . 1 . .
H H19 0.6533 -0.1810 0.2129 0.105 Uiso calc R 1 . .
C C5 0.9054(6) 0.4506(2) 0.28173(14) 0.0425(6) Uani d . 1 . .
H H5 0.7738 0.4187 0.3200 0.051 Uiso calc R 1 . .
C C12 0.4165(10) 0.8523(4) 0.5579(2) 0.0898(12) Uani d . 1 . .
H H12 0.3621 0.9099 0.5917 0.108 Uiso calc R 1 . .
C C6 1.0397(6) 0.3871(2) 0.22160(15) 0.0428(6) Uani d . 1 . .
C C2 1.2996(5) 0.5448(2) 0.16780(14) 0.0402(6) Uani d . 1 . .
C C4 0.9692(6) 0.5614(2) 0.28420(14) 0.0422(6) Uani d . 1 . .
C C9 0.5721(6) 0.6814(2) 0.45747(15) 0.0467(6) Uani d . 1 . .
C C16 0.9864(6) 0.0932(2) 0.18116(17) 0.0502(7) Uani d . 1 . .
C C7 1.2350(6) 0.4338(2) 0.16442(14) 0.0425(6) Uani d . 1 . .
H H7 1.3223 0.3908 0.1240 0.051 Uiso calc R 1 . .
C C3 1.1667(6) 0.6085(2) 0.22694(14) 0.0427(6) Uani d . 1 . .
H H3 1.2089 0.6834 0.2287 0.051 Uiso calc R 1 . .
C C10 0.3915(7) 0.7726(3) 0.43176(19) 0.0670(9) Uani d . 1 . .
H H10 0.3194 0.7761 0.3803 0.080 Uiso calc R 1 . .
C C8 0.6577(6) 0.5895(2) 0.40320(15) 0.0493(7) Uani d . 1 . .
H H8A 0.7606 0.5275 0.4326 0.059 Uiso calc R 1 . .
H H8B 0.4789 0.5627 0.3812 0.059 Uiso calc R 1 . .
C C17 0.9854(8) 0.0362(3) 0.2548(2) 0.0673(9) Uani d . 1 . .
H H17 1.0693 0.0677 0.2976 0.081 Uiso calc R 1 . .
C C15 1.1188(7) 0.2048(2) 0.16995(17) 0.0560(7) Uani d . 1 . .
H H15A 1.3311 0.1981 0.1818 0.067 Uiso calc R 1 . .
H H15B 1.1004 0.2336 0.1149 0.067 Uiso calc R 1 . .
C C18 0.8630(9) -0.0662(3) 0.2663(2) 0.0809(10) Uani d . 1 . .
H H18 0.8654 -0.1037 0.3165 0.097 Uiso calc R 1 . .
C C14 0.6715(8) 0.6790(3) 0.53462(17) 0.0669(8) Uani d . 1 . .
H H14 0.7948 0.6184 0.5531 0.080 Uiso calc R 1 . .
C C13 0.5932(10) 0.7634(3) 0.5845(2) 0.0875(12) Uani d . 1 . .
H H13 0.6611 0.7597 0.6364 0.105 Uiso calc R 1 . .
C C11 0.3172(9) 0.8579(3) 0.4810(2) 0.0894(11) Uani d . 1 . .
H H11 0.1990 0.9199 0.4626 0.107 Uiso calc R 1 . .
C C1 1.5149(6) 0.5949(2) 0.10714(15) 0.0523(7) Uani d . 1 . .
H H1A 1.6408 0.5358 0.0831 0.063 Uiso calc R 1 . .
H H1B 1.6449 0.6426 0.1333 0.063 Uiso calc R 1 . .
C C20 0.7390(10) -0.0585(3) 0.1296(3) 0.0965(13) Uani d . 1 . .
H H20 0.6564 -0.0909 0.0870 0.116 Uiso calc R 1 . .
C C21 0.8642(9) 0.0451(3) 0.1187(2) 0.0784(10) Uani d . 1 . .
H H21 0.8649 0.0821 0.0683 0.094 Uiso calc R 1 . .

loop_
_atom_site_aniso_label
_atom_site_aniso_U_11
_atom_site_aniso_U_22
_atom_site_aniso_U_33
_atom_site_aniso_U_12
_atom_site_aniso_U_13
_atom_site_aniso_U_23
Br1 0.0785(3) 0.0946(3) 0.0517(2) 0.01328(19) 0.01038(15) 0.02101(17)
O1 0.0725(13) 0.0473(11) 0.0460(11) -0.0111(10) 0.0159(9) -0.0164(9)
O2 0.0716(13) 0.0400(11) 0.0572(12) -0.0051(9) 0.0170(10) -0.0124(9)
C19 0.083(3) 0.052(2) 0.129(4) -0.0135(19) 0.010(2) -0.024(2)
C5 0.0473(16) 0.0435(15) 0.0366(14) -0.0023(12) 0.0006(11) -0.0030(11)
C12 0.108(3) 0.085(3) 0.080(3) -0.019(2) 0.034(2) -0.050(2)
C6 0.0455(15) 0.0430(16) 0.0404(14) 0.0007(12) -0.0035(12) -0.0077(12)
C2 0.0348(14) 0.0499(16) 0.0364(13) -0.0010(12) -0.0070(11) -0.0034(12)
C4 0.0452(15) 0.0466(16) 0.0353(13) 0.0001(12) -0.0032(11) -0.0088(12)
C9 0.0504(17) 0.0514(16) 0.0380(14) -0.0055(13) 0.0068(12) -0.0046(12)
C16 0.0511(17) 0.0415(16) 0.0582(18) 0.0036(13) 0.0017(13) -0.0140(14)
C7 0.0461(16) 0.0450(16) 0.0363(14) 0.0047(12) -0.0003(11) -0.0096(11)
C3 0.0459(15) 0.0436(15) 0.0392(14) -0.0052(12) -0.0025(12) -0.0053(12)
C10 0.071(2) 0.071(2) 0.0597(19) 0.0100(18) -0.0068(16) -0.0173(17)
C8 0.0568(18) 0.0486(16) 0.0419(15) -0.0026(14) 0.0053(13) -0.0030(12)
C17 0.081(2) 0.058(2) 0.065(2) -0.0096(17) -0.0008(17) -0.0114(16)
C15 0.0654(19) 0.0506(17) 0.0520(17) -0.0011(15) 0.0092(14) -0.0154(14)
C18 0.095(3) 0.060(2) 0.086(3) -0.003(2) 0.010(2) -0.004(2)
C14 0.090(2) 0.065(2) 0.0463(17) -0.0059(17) -0.0089(15) -0.0032(15)
C13 0.130(3) 0.091(3) 0.0449(19) -0.025(3) 0.004(2) -0.019(2)
C11 0.096(3) 0.069(2) 0.102(3) 0.019(2) 0.007(2) -0.029(2)
C1 0.0479(17) 0.0649(18) 0.0443(15) -0.0028(14) -0.0011(12) -0.0059(14)
C20 0.108(3) 0.074(3) 0.115(4) -0.012(2) -0.026(3) -0.045(3)
C21 0.100(3) 0.063(2) 0.075(2) 0.004(2) -0.0199(19) -0.0196(18)

loop_
_atom_type_symbol
_atom_type_description
_atom_type_scat_dispersion_real
_atom_type_scat_dispersion_imag
_atom_type_scat_source
C C 0.0033 0.0016 'International Tables Vol C Tables 4.2.6.8 and 6.1.1.4'
H H 0.0000 0.0000 'International Tables Vol C Tables 4.2.6.8 and 6.1.1.4'
O O 0.0106 0.0060 'International Tables Vol C Tables 4.2.6.8 and 6.1.1.4'
Br Br -0.2901 2.4595 'International Tables Vol C Tables 4.2.6.8 and 6.1.1.4'

loop_
_geom_angle_atom_site_label_1
_geom_angle_atom_site_label_2
_geom_angle_atom_site_label_3
_geom_angle_site_symmetry_1
_geom_angle_site_symmetry_3
_geom_angle
_geom_angle_publ_flag
C4 O1 C8 . . 118.8(2) ?
C6 O2 C15 . . 118.0(2) ?
C18 C19 C20 . . 120.7(4) ?
C18 C19 H19 . . 119.7 ?
C20 C19 H19 . . 119.7 ?
C4 C5 C6 . . 119.3(3) ?
C4 C5 H5 . . 120.4 ?
C6 C5 H5 . . 120.4 ?
C13 C12 C11 . . 120.1(3) ?
C13 C12 H12 . . 119.9 ?
C11 C12 H12 . . 119.9 ?
O2 C6 C7 . . 123.9(2) ?
O2 C6 C5 . . 115.2(2) ?
C7 C6 C5 . . 120.8(2) ?
C3 C2 C7 . . 120.1(2) ?
C3 C2 C1 . . 120.2(2) ?
C7 C2 C1 . . 119.7(2) ?
O1 C4 C5 . . 124.8(2) ?
O1 C4 C3 . . 115.2(2) ?
C5 C4 C3 . . 120.1(2) ?
C10 C9 C14 . . 117.8(3) ?
C10 C9 C8 . . 120.6(2) ?
C14 C9 C8 . . 121.6(3) ?
C21 C16 C17 . . 118.5(3) ?
C21 C16 C15 . . 121.0(3) ?
C17 C16 C15 . . 120.5(3) ?
C6 C7 C2 . . 119.5(2) ?
C6 C7 H7 . . 120.3 ?
C2 C7 H7 . . 120.3 ?
C2 C3 C4 . . 120.2(2) ?
C2 C3 H3 . . 119.9 ?
C4 C3 H3 . . 119.9 ?
C11 C10 C9 . . 120.7(3) ?
C11 C10 H10 . . 119.7 ?
C9 C10 H10 . . 119.7 ?
O1 C8 C9 . . 108.1(2) ?
O1 C8 H8A . . 110.1 ?
C9 C8 H8A . . 110.1 ?
O1 C8 H8B . . 110.1 ?
C9 C8 H8B . . 110.1 ?
H8A C8 H8B . . 108.4 ?
C18 C17 C16 . . 121.3(3) ?
C18 C17 H17 . . 119.3 ?
C16 C17 H17 . . 119.3 ?
O2 C15 C16 . . 108.0(2) ?
O2 C15 H15A . . 110.1 ?
C16 C15 H15A . . 110.1 ?
O2 C15 H15B . . 110.1 ?
C16 C15 H15B . . 110.1 ?
H15A C15 H15B . . 108.4 ?
C19 C18 C17 . . 119.8(4) ?
C19 C18 H18 . . 120.1 ?
C17 C18 H18 . . 120.1 ?
C13 C14 C9 . . 121.6(3) ?
C13 C14 H14 . . 119.2 ?
C9 C14 H14 . . 119.2 ?
C12 C13 C14 . . 119.6(3) ?
C12 C13 H13 . . 120.2 ?
C14 C13 H13 . . 120.2 ?
C10 C11 C12 . . 120.2(4) ?
C10 C11 H11 . . 119.9 ?
C12 C11 H11 . . 119.9 ?
C2 C1 Br1 . . 110.84(18) ?
C2 C1 H1A . . 109.5 ?
Br1 C1 H1A . . 109.5 ?
C2 C1 H1B . . 109.5 ?
Br1 C1 H1B . . 109.5 ?
H1A C1 H1B . . 108.1 ?
C19 C20 C21 . . 118.9(4) ?
C19 C20 H20 . . 120.5 ?
C21 C20 H20 . . 120.5 ?
C16 C21 C20 . . 120.7(4) ?
C16 C21 H21 . . 119.6 ?
C20 C21 H21 . . 119.6 ?

loop_
_geom_bond_atom_site_label_1
_geom_bond_atom_site_label_2
_geom_bond_site_symmetry_2
_geom_bond_distance
_geom_bond_publ_flag
Br1 C1 . 1.955(3) ?
O1 C4 . 1.368(3) ?
O1 C8 . 1.424(3) ?
O2 C6 . 1.368(3) ?
O2 C15 . 1.425(3) ?
C19 C18 . 1.348(5) ?
C19 C20 . 1.379(6) ?
C19 H19 . 0.9300 ?
C5 C4 . 1.377(4) ?
C5 C6 . 1.387(3) ?
C5 H5 . 0.9300 ?
C12 C13 . 1.352(5) ?
C12 C11 . 1.375(5) ?
C12 H12 . 0.9300 ?
C6 C7 . 1.381(4) ?
C2 C3 . 1.374(3) ?
C2 C7 . 1.383(4) ?
C2 C1 . 1.491(4) ?
C4 C3 . 1.391(4) ?
C9 C10 . 1.376(4) ?
C9 C14 . 1.380(4) ?
C9 C8 . 1.487(3) ?
C16 C21 . 1.368(4) ?
C16 C17 . 1.374(4) ?
C16 C15 . 1.493(4) ?
C7 H7 . 0.9300 ?
C3 H3 . 0.9300 ?
C10 C11 . 1.364(4) ?
C10 H10 . 0.9300 ?
C8 H8A . 0.9700 ?
C8 H8B . 0.9700 ?
C17 C18 . 1.372(5) ?
C17 H17 . 0.9300 ?
C15 H15A . 0.9700 ?
C15 H15B . 0.9700 ?
C18 H18 . 0.9300 ?
C14 C13 . 1.365(4) ?
C14 H14 . 0.9300 ?
C13 H13 . 0.9300 ?
C11 H11 . 0.9300 ?
C1 H1A . 0.9700 ?
C1 H1B . 0.9700 ?
C20 C21 . 1.390(5) ?
C20 H20 . 0.9300 ?
C21 H21 . 0.9300 ?

loop_
_cod_related_entry_id
_cod_related_entry_database
_cod_related_entry_code
1 ChemSpider 2041750
